data_7252108
loop_
_publ_author_name
'Ksi\;a\.zkiewicz, Olga'
'Palusiak, Marcin'
'Kinart, Zdzis\/law'
'Wzgarda-Raj, Kinga'

_publ_section_title
;
 When Does Cytosine Dimerize? A Protonation Window for the Charge- and
 Resonance-Assisted [CytH+&#x2026;Cyt] Synthon
;
_journal_name_full 'Physical Chemistry Chemical Physics'
_journal_paper_doi 10.1039/D6CP00954A
_journal_year 2026
_chemical_formula_moiety 'C7 H3 N2 O6, C4 H6 N3 O, 3(H2 O)'
_chemical_formula_sum 'C11 H15 N5 O10'
_chemical_formula_weight 377.28
_space_group_crystal_system monoclinic
_space_group_IT_number 14
_space_group_name_Hall '-P 2ybc'
_space_group_name_H-M_alt 'P 1 21/c 1'
_atom_sites_solution_hydrogens mixed
_atom_sites_solution_primary dual
_audit_creation_date 2025-01-07
_audit_creation_method
;
Olex2 1.5
(compiled 2024.02.16 svn.r378c4104 for OlexSys, GUI svn.r6928)
;
_audit_update_record
;
2026-02-26 deposited with the CCDC.	2026-06-09 downloaded from the CCDC.
;
_cell_angle_alpha 90
_cell_angle_beta 91.8731(5)
_cell_angle_gamma 90
_cell_formula_units_Z 4
_cell_length_a 4.93124(3)
_cell_length_b 24.69141(15)
_cell_length_c 12.91178(7)
_cell_measurement_reflns_used 25017
_cell_measurement_temperature 99.9(6)
_cell_measurement_theta_max 75.8070
_cell_measurement_theta_min 3.4430
_cell_volume 1571.289(16)
_computing_molecular_graphics 'Olex2 1.5 (Dolomanov et al., 2009)'
_computing_publication_material 'Olex2 1.5 (Dolomanov et al., 2009)'
_computing_structure_refinement 'SHELXL 2018/3 (Sheldrick, 2015)'
_computing_structure_solution 'SHELXT  (Sheldrick, 2015)'
_diffrn_ambient_environment N~2~
_diffrn_ambient_temperature 99.9(6)
_diffrn_detector 'Hybrid Pixel Array Detector'
_diffrn_detector_type HyPix
_diffrn_measured_fraction_theta_full 1.000
_diffrn_measured_fraction_theta_max 0.939
_diffrn_measurement_details
;
List of Runs (angles in degrees, time in seconds):

  # Type    Start    End  Width  t~exp~   \w     \q     \k     \f   Frames
#--------------------------------------------------------------------------
  1  \w    -27.00  12.00   0.50    0.05    --   47.36 -19.00-180.00   78
  2  \w    -25.00  39.00   0.50    0.05    --   47.36 -38.00-180.00  128
  3  \w    -27.00  12.00   0.50    0.05    --   47.36 -19.00 120.00   78
  4  \w     95.00 175.00   0.50    0.10    --  105.58 125.00  60.00  160
  5  \w     35.00 120.00   0.50    0.05    --   47.36  38.00 -60.00  170
  6  \w     34.00 120.00   0.50    0.05    --   47.36  50.00 -24.45  172
  7  \w     92.00 120.00   0.50    0.05    --   47.36  57.00-120.00   56
  8  \w     34.00 120.00   0.50    0.05    --   47.36  49.00 -45.62  172
  9  \w     34.00 104.00   0.50    0.05    --   47.36  51.00  14.89  140
 10  \w     34.00 120.00   0.50    0.05    --   47.36  50.00 155.01  172
 11  \w     34.00 120.00   0.50    0.05    --   47.36  50.00 105.09  172
 12  \w     35.00 120.00   0.50    0.05    --   47.36  47.00  53.68  170
 13  \w     35.00 120.00   0.50    0.05    --   47.36  38.00-120.00  170
 14  \w     33.00  75.00   0.50    0.10    --  105.58 -61.00 -30.00   84
 15  \w     33.00  75.00   0.50    0.10    --  105.58 -61.00   0.00   84
 16  \w     33.00  75.00   0.50    0.10    --  105.58 -61.00-120.00   84
 17  \w     33.00  75.00   0.50    0.10    --  105.58 -61.00-150.00   84
 18  \w     33.00 105.00   0.50    0.10    --  105.58 -95.00-120.00  144
 19  \w     34.00  93.00   0.50    0.05    --   47.36-125.00  30.00  118
 20  \w     36.00 111.00   0.50    0.10    --  105.58-125.00  90.00  150
 21  \w    -86.00 -13.00   0.50    0.05    --  -47.36 125.00   0.00  146
 22  \w    -85.00 -22.00   0.50    0.10    --  -91.75 125.00  30.00  126
 23  \w    -85.00 -22.00   0.50    0.10    --  -91.75 125.00  90.00  126
 24  \w    -12.00  28.00   0.50    0.05    --  -47.36  19.00 120.00   80
 25  \w    -49.00 -20.00   0.50    0.10    --  -91.75  45.00 120.00   58
 26  \w    -75.00 -19.00   0.50    0.10    --  -91.75  61.00-150.00  112
 27  \w    -49.00 -20.00   0.50    0.10    --  -91.75  45.00-150.00   58
 28  \w   -163.00 -79.00   0.50    0.10    --  -91.75 -45.00-150.00  168
 29  \w   -163.00 -78.00   0.50    0.10    --  -91.75 -52.00 -85.92  170
 30  \w   -163.00 -86.00   0.50    0.10    --  -91.75 -54.00 -61.48  154
 31  \w   -163.00 -78.00   0.50    0.10    --  -91.75 -52.00-144.55  170
 32  \w   -163.00 -78.00   0.50    0.10    --  -91.75 -52.00 -79.68  170
 33  \w   -163.00 -78.00   0.50    0.10    --  -91.75 -51.00-102.88  170
 34  \w   -163.00 -78.00   0.50    0.10    --  -91.75 -52.00-132.71  170
 35  \w   -163.00 -78.00   0.50    0.10    --  -91.75 -51.00-155.70  170
 36  \w   -163.00 -78.00   0.50    0.10    --  -91.75 -51.00-157.90  170
 37  \w   -163.00 -78.00   0.50    0.10    --  -91.75 -50.00-122.28  170
 38  \w   -163.00 -78.00   0.50    0.10    --  -91.75 -50.00-116.30  170
 39  \w   -163.00 -78.00   0.50    0.10    --  -91.75 -48.00-103.18  170
 40  \w   -163.00 -88.00   0.50    0.10    --  -91.75 -55.00 -43.12  150
 41  \w   -163.00 -79.00   0.50    0.10    --  -91.75 -45.00-102.42  168
 42  \w   -119.00 -92.00   0.50    0.05    --  -47.36 -57.00  30.00   54
 43  \w   -163.00 -97.00   0.50    0.10    --  -91.75 -61.00 120.00  132
 44  \w   -163.00 -78.00   0.50    0.10    --  -91.75 -49.00 178.04  170
 45  \w   -163.00-103.00   0.50    0.10    --  -91.75 -95.00  90.00  120
;
_diffrn_measurement_device 'four-circle diffractometer'
_diffrn_measurement_device_type 'XtaLAB Synergy, Dualflex, HyPix'
_diffrn_orient_matrix_type 'CrysAlisPro convention (1999,Acta A55,543-557)'
_diffrn_orient_matrix_UB_11 -0.2778882000
_diffrn_orient_matrix_UB_12 -0.0080854000
_diffrn_orient_matrix_UB_13 0.0489743000
_diffrn_orient_matrix_UB_21 0.1381803000
_diffrn_orient_matrix_UB_22 -0.0308820000
_diffrn_orient_matrix_UB_23 0.0909807000
_diffrn_orient_matrix_UB_31 0.0376637000
_diffrn_orient_matrix_UB_32 0.0535971000
_diffrn_orient_matrix_UB_33 0.0597885000
_diffrn_radiation_monochromator mirror
_diffrn_radiation_probe x-ray
_diffrn_radiation_type CuK\a
_diffrn_radiation_wavelength 1.54184
_diffrn_reflns_av_R_equivalents 0.0504
_diffrn_reflns_av_unetI/netI 0.0189
_diffrn_reflns_Laue_measured_fraction_full 1.000
_diffrn_reflns_Laue_measured_fraction_max 0.939
_diffrn_reflns_limit_h_max 5
_diffrn_reflns_limit_h_min -5
_diffrn_reflns_limit_k_max 31
_diffrn_reflns_limit_k_min -28
_diffrn_reflns_limit_l_max 16
_diffrn_reflns_limit_l_min -15
_diffrn_reflns_number 34572
_diffrn_reflns_point_group_measured_fraction_full 1.000
_diffrn_reflns_point_group_measured_fraction_max 0.939
_diffrn_reflns_theta_full 67.684
_diffrn_reflns_theta_max 76.581
_diffrn_reflns_theta_min 3.580
_diffrn_source 'micro-focus sealed X-ray tube'
_diffrn_source_type 'PhotonJet (Cu) X-ray Source'
_exptl_absorpt_coefficient_mu 1.248
_exptl_absorpt_correction_T_max 1.00000
_exptl_absorpt_correction_T_min 0.49423
_exptl_absorpt_correction_type multi-scan
_exptl_absorpt_process_details
;
CrysAlisPro 1.171.42.88a (Rigaku Oxford Diffraction, 2023)
Empirical absorption correction using spherical harmonics,
implemented in SCALE3 ABSPACK scaling algorithm.
;
_exptl_crystal_colour colorless
_exptl_crystal_density_diffrn 1.595
_exptl_crystal_description block
_exptl_crystal_F_000 784
_exptl_crystal_size_max 0.598
_exptl_crystal_size_mid 0.143
_exptl_crystal_size_min 0.081
_refine_diff_density_max 0.291
_refine_diff_density_min -0.287
_refine_diff_density_rms 0.046
_refine_ls_extinction_coef 0.0023(3)
_refine_ls_extinction_expression Fc^*^=kFc[1+0.001xFc^2^\l^3^/sin(2\q)]^-1/4^
_refine_ls_extinction_method 'SHELXL-2018/3 (Sheldrick 2018)'
_refine_ls_goodness_of_fit_ref 1.033
_refine_ls_hydrogen_treatment mixed
_refine_ls_matrix_type full
_refine_ls_number_parameters 262
_refine_ls_number_reflns 3104
_refine_ls_number_restraints 9
_refine_ls_restrained_S_all 1.031
_refine_ls_R_factor_all 0.0316
_refine_ls_R_factor_gt 0.0306
_refine_ls_shift/su_max 0.001
_refine_ls_shift/su_mean 0.000
_refine_ls_structure_factor_coef Fsqd
_refine_ls_weighting_details 'w=1/[\s^2^(Fo^2^)+(0.0508P)^2^+0.6038P] where P=(Fo^2^+2Fc^2^)/3'
_refine_ls_weighting_scheme calc
_refine_ls_wR_factor_gt 0.0859
_refine_ls_wR_factor_ref 0.0869
_reflns_Friedel_coverage 0.000
_reflns_number_gt 2974
_reflns_number_total 3104
_reflns_threshold_expression 'I > 2\s(I)'
_cod_data_source_file d6cp00954a2.cif
_cod_data_source_block exp_2048_auto
_cod_database_code 7252108
_shelx_shelxl_version_number 2018/3
_shelx_space_group_comment
;
The symmetry employed for this shelxl refinement is uniquely defined
by the following loop, which should always be used as a source of
symmetry information in preference to the above space-group names.
They are only intended as comments.
;
_olex2_refinement_description
;
1. Fixed Uiso
 At 1.2 times of:
  All C(H) groups, All N(H,H) groups
 At 1.5 times of:
  All O(H,H) groups
2. Restrained distances
 O9-H9a = O9-H9b
 0.87 with sigma of 0.02
 O7-H7a = O7-H7b
 0.87 with sigma of 0.02
 O8-H8a = O8-H8b
 0.87 with sigma of 0.02
 H7a-H7b
 1.38 with sigma of 0.04
 H9a-H9b
 1.38 with sigma of 0.04
 H8a-H8b
 1.38 with sigma of 0.04
3.a Aromatic/amide H refined with riding coordinates:
 C17(H17), C15(H15), C19(H19), C3(H3), C4(H4)
3.b X=CH2 refined with riding coordinates:
 N5(H5a,H5b)
;
_olex2_submission_special_instructions 'No special instructions were received'
_oxdiff_exptl_absorpt_empirical_details
;
Empirical correction (ABSPACK) includes:
- Absorption correction using spherical harmonics
- Frame scaling
;
_oxdiff_exptl_absorpt_empirical_full_max 1.625
_oxdiff_exptl_absorpt_empirical_full_min 0.418

loop_
_space_group_symop_operation_xyz
'x, y, z'
'-x, y+1/2, -z+1/2'
'-x, -y, -z'
'x, -y-1/2, z-1/2'

loop_
_atom_site_label
_atom_site_type_symbol
_atom_site_fract_x
_atom_site_fract_y
_atom_site_fract_z
_atom_site_U_iso_or_equiv
_atom_site_adp_type
_atom_site_occupancy
_atom_site_site_symmetry_order
_atom_site_calc_flag
_atom_site_refinement_flags_posn
_atom_site_refinement_flags_adp
_atom_site_refinement_flags_occupancy
_atom_site_disorder_assembly
_atom_site_disorder_group
O29 O 0.39189(16) 0.30211(3) 0.64956(6) 0.01715(19) Uani 1 1 d . . . . .
O28 O 0.31019(16) 0.35525(3) 0.78490(6) 0.01748(19) Uani 1 1 d . . . . .
O1 O 0.11276(17) 0.17148(3) 0.54828(6) 0.0202(2) Uani 1 1 d . . . . .
O21 O 1.33428(17) 0.42515(4) 0.43535(7) 0.0235(2) Uani 1 1 d . . . . .
O22 O 1.12441(18) 0.34815(4) 0.42074(7) 0.0234(2) Uani 1 1 d . . . . .
N6 N -0.00029(19) 0.22437(4) 0.68599(7) 0.0137(2) Uani 1 1 d . . . . .
O25 O 0.78574(18) 0.53110(3) 0.80721(7) 0.0224(2) Uani 1 1 d . . . . .
N2 N -0.22938(19) 0.14430(4) 0.64918(7) 0.0147(2) Uani 1 1 d . . . . .
N23 N 0.9443(2) 0.51740(4) 0.74112(7) 0.0177(2) Uani 1 1 d . . . . .
O24 O 1.14273(19) 0.54390(4) 0.71612(7) 0.0289(2) Uani 1 1 d . . . . .
C17 C 0.6970(2) 0.43117(4) 0.72127(8) 0.0141(2) Uani 1 1 d . . . . .
H17 H 0.593290 0.440598 0.779317 0.017 Uiso 1 1 calc R U . . .
C15 C 1.0530(2) 0.45431(4) 0.60265(8) 0.0149(2) Uani 1 1 d . . . . .
H15 H 1.189197 0.478517 0.580530 0.018 Uiso 1 1 calc R U . . .
C19 C 0.8057(2) 0.36935(4) 0.58415(8) 0.0141(2) Uani 1 1 d . . . . .
H19 H 0.776757 0.336218 0.548043 0.017 Uiso 1 1 calc R U . . .
C16 C 0.8954(2) 0.46577(4) 0.68652(8) 0.0145(2) Uani 1 1 d . . . . .
C1 C -0.0309(2) 0.17951(4) 0.62210(8) 0.0147(2) Uani 1 1 d . . . . .
C3 C -0.3928(2) 0.15298(4) 0.73009(9) 0.0147(2) Uani 1 1 d . . . . .
H3 H -0.530929 0.127396 0.743860 0.018 Uiso 1 1 calc R U . . .
C5 C -0.1515(2) 0.23399(4) 0.77047(8) 0.0132(2) Uani 1 1 d . . . . .
C18 C 0.6521(2) 0.38217(4) 0.66947(8) 0.0132(2) Uani 1 1 d . . . . .
O9 O 0.54553(18) 0.23371(4) 0.49278(7) 0.0202(2) Uani 1 1 d D . . . .
H9A H 0.415(3) 0.2113(6) 0.5023(13) 0.030 Uiso 1 1 d D U . . .
H9B H 0.514(3) 0.2591(6) 0.5368(12) 0.030 Uiso 1 1 d D U . . .
O7 O -0.28315(17) 0.05337(3) 0.52480(6) 0.01754(19) Uani 1 1 d D . . . .
H7A H -0.440(3) 0.0553(7) 0.4936(12) 0.026 Uiso 1 1 d D U . . .
H7B H -0.274(3) 0.0219(6) 0.5538(12) 0.026 Uiso 1 1 d D U . . .
O8 O -0.78151(17) 0.05821(3) 0.41575(6) 0.01807(19) Uani 1 1 d D . . . .
H8A H -0.922(3) 0.0648(7) 0.4521(12) 0.027 Uiso 1 1 d D U . . .
H8B H -0.761(3) 0.0876(6) 0.3776(12) 0.027 Uiso 1 1 d D U . . .
N5 N -0.09545(19) 0.27600(4) 0.82920(7) 0.0152(2) Uani 1 1 d . . . . .
H5A H 0.038922 0.297736 0.813957 0.018 Uiso 1 1 calc R U . . .
H5B H -0.192140 0.282504 0.883926 0.018 Uiso 1 1 calc R U . . .
N20 N 1.16482(19) 0.39183(4) 0.46289(7) 0.0167(2) Uani 1 1 d . . . . .
C27 C 0.4338(2) 0.34336(4) 0.70513(8) 0.0135(2) Uani 1 1 d . . . . .
C14 C 1.0012(2) 0.40558(5) 0.55270(8) 0.0142(2) Uani 1 1 d . . . . .
C4 C -0.3646(2) 0.19687(4) 0.79137(8) 0.0147(2) Uani 1 1 d . . . . .
H4 H -0.482840 0.202930 0.846824 0.018 Uiso 1 1 calc R U . . .
H6 H 0.127(3) 0.2495(7) 0.6730(12) 0.022(4) Uiso 1 1 d . . . . .
H2 H -0.249(3) 0.1158(7) 0.6114(13) 0.025(4) Uiso 1 1 d . . . . .

loop_
_atom_site_aniso_label
_atom_site_aniso_U_11
_atom_site_aniso_U_22
_atom_site_aniso_U_33
_atom_site_aniso_U_23
_atom_site_aniso_U_13
_atom_site_aniso_U_12
O29 0.0193(4) 0.0137(4) 0.0187(4) -0.0038(3) 0.0042(3) -0.0041(3)
O28 0.0199(4) 0.0151(4) 0.0179(4) -0.0032(3) 0.0065(3) -0.0034(3)
O1 0.0217(4) 0.0185(4) 0.0208(4) -0.0049(3) 0.0078(3) -0.0031(3)
O21 0.0213(5) 0.0272(5) 0.0225(4) 0.0026(3) 0.0075(3) -0.0048(3)
O22 0.0241(5) 0.0241(5) 0.0222(4) -0.0083(3) 0.0052(3) -0.0012(3)
N6 0.0140(5) 0.0123(4) 0.0149(5) -0.0005(3) 0.0023(3) -0.0024(4)
O25 0.0285(5) 0.0164(4) 0.0225(4) -0.0058(3) 0.0037(4) -0.0002(3)
N2 0.0183(5) 0.0099(4) 0.0161(5) -0.0015(4) 0.0017(4) -0.0017(4)
N23 0.0213(5) 0.0133(5) 0.0183(5) -0.0005(4) -0.0004(4) -0.0024(4)
O24 0.0321(5) 0.0212(5) 0.0338(5) -0.0069(4) 0.0072(4) -0.0152(4)
C17 0.0147(5) 0.0137(5) 0.0138(5) 0.0004(4) 0.0003(4) 0.0010(4)
C15 0.0139(5) 0.0141(5) 0.0165(5) 0.0036(4) -0.0011(4) -0.0013(4)
C19 0.0151(5) 0.0118(5) 0.0153(5) -0.0007(4) -0.0019(4) 0.0010(4)
C16 0.0174(6) 0.0104(5) 0.0155(5) 0.0000(4) -0.0025(4) -0.0002(4)
C1 0.0153(5) 0.0130(5) 0.0157(5) 0.0007(4) -0.0002(4) 0.0003(4)
C3 0.0145(5) 0.0130(5) 0.0164(5) 0.0043(4) 0.0001(4) -0.0009(4)
C5 0.0135(5) 0.0127(5) 0.0132(5) 0.0025(4) -0.0010(4) 0.0026(4)
C18 0.0132(5) 0.0118(5) 0.0146(5) 0.0020(4) -0.0012(4) 0.0005(4)
O9 0.0239(5) 0.0173(4) 0.0200(4) -0.0024(3) 0.0085(3) -0.0029(3)
O7 0.0206(4) 0.0124(4) 0.0195(4) 0.0002(3) -0.0009(3) -0.0021(3)
O8 0.0203(4) 0.0143(4) 0.0199(4) 0.0038(3) 0.0044(3) 0.0023(3)
N5 0.0160(5) 0.0151(5) 0.0148(4) -0.0019(3) 0.0038(3) -0.0028(4)
N20 0.0150(5) 0.0200(5) 0.0153(5) 0.0008(4) 0.0010(4) 0.0009(4)
C27 0.0138(5) 0.0113(5) 0.0153(5) 0.0011(4) -0.0005(4) 0.0008(4)
C14 0.0139(5) 0.0160(5) 0.0126(5) 0.0018(4) 0.0006(4) 0.0024(4)
C4 0.0148(5) 0.0149(5) 0.0146(5) 0.0018(4) 0.0018(4) -0.0002(4)

loop_
_atom_type_symbol
_atom_type_description
_atom_type_scat_dispersion_real
_atom_type_scat_dispersion_imag
_atom_type_scat_source
C C 0.0181 0.0091 'International Tables Vol C Tables 4.2.6.8 and 6.1.1.4'
H H 0.0000 0.0000 'International Tables Vol C Tables 4.2.6.8 and 6.1.1.4'
N N 0.0311 0.0180 'International Tables Vol C Tables 4.2.6.8 and 6.1.1.4'
O O 0.0492 0.0322 'International Tables Vol C Tables 4.2.6.8 and 6.1.1.4'

loop_
_geom_angle_atom_site_label_1
_geom_angle_atom_site_label_2
_geom_angle_atom_site_label_3
_geom_angle
_geom_angle_site_symmetry_1
_geom_angle_site_symmetry_3
_geom_angle_publ_flag
C1 N6 H6 120.0(10) . . ?
C5 N6 C1 124.32(10) . . ?
C5 N6 H6 115.6(10) . . ?
C1 N2 H2 116.5(10) . . ?
C3 N2 C1 123.10(10) . . ?
C3 N2 H2 120.4(10) . . ?
O25 N23 O24 124.64(10) . . ?
O25 N23 C16 118.34(9) . . ?
O24 N23 C16 117.02(10) . . ?
C16 C17 H17 120.6 . . ?
C16 C17 C18 118.82(10) . . ?
C18 C17 H17 120.6 . . ?
C16 C15 H15 121.9 . . ?
C16 C15 C14 116.28(10) . . ?
C14 C15 H15 121.9 . . ?
C18 C19 H19 120.4 . . ?
C14 C19 H19 120.4 . . ?
C14 C19 C18 119.10(10) . . ?
C17 C16 N23 119.03(10) . . ?
C15 C16 N23 117.68(10) . . ?
C15 C16 C17 123.29(10) . . ?
O1 C1 N6 122.61(10) . . ?
O1 C1 N2 122.40(10) . . ?
N2 C1 N6 114.97(10) . . ?
N2 C3 H3 119.1 . . ?
C4 C3 N2 121.80(10) . . ?
C4 C3 H3 119.1 . . ?
N6 C5 C4 117.73(10) . . ?
N5 C5 N6 119.42(10) . . ?
N5 C5 C4 122.85(10) . . ?
C17 C18 C27 120.18(10) . . ?
C19 C18 C17 119.57(10) . . ?
C19 C18 C27 120.25(10) . . ?
H9A O9 H9B 102.9(15) . . ?
H7A O7 H7B 106.6(15) . . ?
H8A O8 H8B 104.8(14) . . ?
C5 N5 H5A 120.0 . . ?
C5 N5 H5B 120.0 . . ?
H5A N5 H5B 120.0 . . ?
O21 N20 C14 117.81(9) . . ?
O22 N20 O21 124.25(10) . . ?
O22 N20 C14 117.94(9) . . ?
O29 C27 C18 116.15(10) . . ?
O28 C27 O29 125.79(10) . . ?
O28 C27 C18 118.04(9) . . ?
C15 C14 C19 122.94(10) . . ?
C15 C14 N20 118.00(10) . . ?
C19 C14 N20 119.06(10) . . ?
C3 C4 C5 117.95(10) . . ?
C3 C4 H4 121.0 . . ?
C5 C4 H4 121.0 . . ?

loop_
_geom_bond_atom_site_label_1
_geom_bond_atom_site_label_2
_geom_bond_distance
_geom_bond_site_symmetry_2
_geom_bond_publ_flag
O29 C27 1.2592(13) . ?
O28 C27 1.2487(14) . ?
O1 C1 1.2222(14) . ?
O21 N20 1.2334(13) . ?
O22 N20 1.2215(13) . ?
N6 C1 1.3864(14) . ?
N6 C5 1.3622(14) . ?
N6 H6 0.903(17) . ?
O25 N23 1.2236(13) . ?
N2 C1 1.3632(15) . ?
N2 C3 1.3572(15) . ?
N2 H2 0.861(18) . ?
N23 O24 1.2292(14) . ?
N23 C16 1.4729(14) . ?
C17 H17 0.9500 . ?
C17 C16 1.3844(16) . ?
C17 C18 1.3967(15) . ?
C15 H15 0.9500 . ?
C15 C16 1.3826(16) . ?
C15 C14 1.3849(16) . ?
C19 H19 0.9500 . ?
C19 C18 1.3936(15) . ?
C19 C14 1.3860(16) . ?
C3 H3 0.9500 . ?
C3 C4 1.3463(16) . ?
C5 N5 1.3092(14) . ?
C5 C4 1.4265(15) . ?
C18 C27 1.5236(15) . ?
O9 H9A 0.859(14) . ?
O9 H9B 0.863(14) . ?
O7 H7A 0.861(13) . ?
O7 H7B 0.863(13) . ?
O8 H8A 0.865(13) . ?
O8 H8B 0.885(13) . ?
N5 H5A 0.8800 . ?
N5 H5B 0.8800 . ?
N20 C14 1.4737(14) . ?
C4 H4 0.9500 . ?

loop_
_geom_torsion_atom_site_label_1
_geom_torsion_atom_site_label_2
_geom_torsion_atom_site_label_3
_geom_torsion_atom_site_label_4
_geom_torsion
_geom_torsion_site_symmetry_1
_geom_torsion_site_symmetry_2
_geom_torsion_site_symmetry_3
_geom_torsion_site_symmetry_4
_geom_torsion_publ_flag
O21 N20 C14 C15 -1.88(15) . . . . ?
O21 N20 C14 C19 178.78(10) . . . . ?
O22 N20 C14 C15 177.92(10) . . . . ?
O22 N20 C14 C19 -1.41(15) . . . . ?
N6 C5 C4 C3 3.85(15) . . . . ?
O25 N23 C16 C17 -8.96(15) . . . . ?
O25 N23 C16 C15 171.33(10) . . . . ?
N2 C3 C4 C5 -1.45(16) . . . . ?
O24 N23 C16 C17 171.43(10) . . . . ?
O24 N23 C16 C15 -8.28(15) . . . . ?
C17 C18 C27 O29 174.70(10) . . . . ?
C17 C18 C27 O28 -4.28(15) . . . . ?
C19 C18 C27 O29 -4.45(15) . . . . ?
C19 C18 C27 O28 176.57(10) . . . . ?
C16 C17 C18 C19 -0.35(16) . . . . ?
C16 C17 C18 C27 -179.50(9) . . . . ?
C16 C15 C14 C19 -0.70(16) . . . . ?
C16 C15 C14 N20 179.99(9) . . . . ?
C1 N6 C5 N5 175.99(10) . . . . ?
C1 N6 C5 C4 -3.39(16) . . . . ?
C1 N2 C3 C4 -1.77(17) . . . . ?
C3 N2 C1 O1 -179.13(10) . . . . ?
C3 N2 C1 N6 2.32(15) . . . . ?
C5 N6 C1 O1 -178.20(10) . . . . ?
C5 N6 C1 N2 0.35(15) . . . . ?
C18 C17 C16 N23 -179.77(9) . . . . ?
C18 C17 C16 C15 -0.08(17) . . . . ?
C18 C19 C14 C15 0.30(17) . . . . ?
C18 C19 C14 N20 179.61(9) . . . . ?
N5 C5 C4 C3 -175.50(10) . . . . ?
C14 C15 C16 N23 -179.72(9) . . . . ?
C14 C15 C16 C17 0.58(17) . . . . ?
C14 C19 C18 C17 0.24(16) . . . . ?
C14 C19 C18 C27 179.40(10) . . . . ?
